data_2020807
loop_
_publ_author_name
'Kramer, Philipp'
'Bolte, Michael'

_publ_section_title
;
 Synthesis and crystal structures of two structurally related
 kryptoracemates
;
_journal_coeditor_code SK3660
_journal_issue 7
_journal_name_full 'Acta Crystallographica Section C'
_journal_page_first 575
_journal_page_last 581
_journal_paper_doi 10.1107/S2053229617009408
_journal_volume 73
_journal_year 2017
_chemical_formula_iupac 'C25 H28 N2 O3, 0.5C H2 Cl2'
_chemical_formula_moiety 'C25 H28 N2 O3, 0.5(C H2 Cl2)'
_chemical_formula_sum 'C25.5 H29 Cl N2 O3'
_chemical_formula_weight 446.96
_chemical_name_systematic
;<i>rac</i>-<i>N</i>-[(1<i>S</i>,2<i>S</i>,3<i>R</i>)-2-Methyl-3-(5-methylfuran-2-yl)-1-phenyl-3-(propionamido)propyl]benzamide dichloromethane
hemisolvate
;
_space_group_crystal_system triclinic
_space_group_IT_number 1
_space_group_name_Hall 'P 1'
_space_group_name_H-M_alt 'P 1'
_symmetry_space_group_name_Hall 'P 1'
_symmetry_space_group_name_H-M 'P 1'
_atom_sites_solution_hydrogens mixed
_audit_creation_method SHELXL-2014/7
_cell_angle_alpha 109.248(8)
_cell_angle_beta 97.929(9)
_cell_angle_gamma 91.214(8)
_cell_formula_units_Z 4
_cell_length_a 10.1501(11)
_cell_length_b 14.8556(15)
_cell_length_c 17.662(2)
_cell_measurement_reflns_used 16955
_cell_measurement_temperature 173(2)
_cell_measurement_theta_max 25.86
_cell_measurement_theta_min 3.41
_cell_volume 2483.9(5)
_computing_cell_refinement
;
X-AREA (Stoe & Cie, 2001)
;
_computing_data_collection
;
X-AREA (Stoe & Cie, 2001)
;
_computing_data_reduction
;
X-AREA (Stoe & Cie, 2001)
;
_computing_molecular_graphics
;
XP (Sheldrick, 2008) and Mercury (Macrae <i>et al.</i>, 2008)
;
_computing_publication_material
;
SHELXL2014 (Sheldrick, 2015) and publCIF (Westrip, 2010)
;
_computing_structure_refinement
;
SHELXL2014 (Sheldrick, 2015)
;
_computing_structure_solution
;
SHELXS97 (Sheldrick, 2008)
;
_diffrn_ambient_temperature 173(2)
_diffrn_measured_fraction_theta_full 0.993
_diffrn_measured_fraction_theta_max 0.993
_diffrn_measurement_device_type 'Stoe IPDS II two-circle'
_diffrn_measurement_method \w
_diffrn_radiation_type MoK\a
_diffrn_radiation_wavelength 0.71073
_diffrn_reflns_av_R_equivalents 0.0792
_diffrn_reflns_limit_h_max 12
_diffrn_reflns_limit_h_min -12
_diffrn_reflns_limit_k_max 17
_diffrn_reflns_limit_k_min -17
_diffrn_reflns_limit_l_max 21
_diffrn_reflns_limit_l_min -19
_diffrn_reflns_number 19477
_diffrn_reflns_theta_full 25.000
_diffrn_reflns_theta_max 25.026
_diffrn_reflns_theta_min 3.430
_exptl_absorpt_coefficient_mu 0.181
_exptl_absorpt_correction_T_max 1.000
_exptl_absorpt_correction_T_min 0.620
_exptl_absorpt_correction_type multi-scan
_exptl_absorpt_process_details
;
(X-AREA; Stoe & Cie, 2001)
;
_exptl_crystal_colour colourless
_exptl_crystal_density_diffrn 1.195
_exptl_crystal_description needle
_exptl_crystal_F_000 948
_exptl_crystal_size_max 0.220
_exptl_crystal_size_mid 0.130
_exptl_crystal_size_min 0.130
_refine_diff_density_max 0.337
_refine_diff_density_min -0.456
_refine_ls_abs_structure_details
;
Flack <i>x</i> determined using 2795 quotients [(I+)-(I-)]/[(I+)+(I-)]
(Parsons <i>et al.</i>,  2013)
;
_refine_ls_abs_structure_Flack 0.1(2)
_refine_ls_extinction_method none
_refine_ls_goodness_of_fit_ref 1.063
_refine_ls_hydrogen_treatment mixed
_refine_ls_matrix_type full
_refine_ls_number_parameters 1163
_refine_ls_number_reflns 14382
_refine_ls_number_restraints 11
_refine_ls_restrained_S_all 1.062
_refine_ls_R_factor_all 0.1084
_refine_ls_R_factor_gt 0.0789
_refine_ls_shift/su_max 0.000
_refine_ls_shift/su_mean 0.000
_refine_ls_structure_factor_coef Fsqd
_refine_ls_weighting_details 'w=1/[\s^2^(Fo^2^)+(0.0968P)^2^] where P=(Fo^2^+2Fc^2^)/3'
_refine_ls_weighting_scheme calc
_refine_ls_wR_factor_gt 0.1815
_refine_ls_wR_factor_ref 0.1952
_reflns_number_gt 9998
_reflns_number_total 14382
_reflns_threshold_expression 'I > 2\s(I)'
_cod_data_source_file sk3660sup1.cif
_cod_data_source_block II
_cod_original_formula_sum 'C25.5 H29 Cl1 N2 O3'
_cod_database_code 2020807
_shelx_space_group_comment
;
The symmetry employed for this shelxl refinement is uniquely defined
by the following loop, which should always be used as a source of
symmetry information in preference to the above space-group names.
They are only intended as comments.
;
_shelx_estimated_absorpt_t_min 0.961
_shelx_estimated_absorpt_t_max 0.977

loop_
_space_group_symop_operation_xyz
'x, y, z'

loop_
_atom_site_type_symbol
_atom_site_label
_atom_site_fract_x
_atom_site_fract_y
_atom_site_fract_z
_atom_site_U_iso_or_equiv
_atom_site_adp_type
_atom_site_calc_flag
_atom_site_occupancy
N N1 0.7623(6) 0.1857(5) 0.2102(4) 0.0364(16) Uani d 1
H H1 0.852(2) 0.192(7) 0.228(5) 0.044 Uiso d 1
N N2 0.5456(5) 0.3866(5) 0.1174(4) 0.0285(14) Uani d 1
H H2 0.527(7) 0.414(5) 0.1682(19) 0.034 Uiso d 1
O O1 0.5598(5) 0.1637(5) 0.2433(4) 0.0495(16) Uani d 1
O O2 0.4639(5) 0.3555(5) -0.0153(3) 0.0410(14) Uani d 1
C C1 0.6836(7) 0.1627(6) 0.2562(5) 0.0344(18) Uani d 1
C C2 0.7118(7) 0.2217(6) 0.1447(5) 0.0374(19) Uani d 1
H H2D 0.6123 0.2181 0.1395 0.045 Uiso calc 1
C C3 0.7592(7) 0.3272(6) 0.1655(4) 0.0326(18) Uani d 1
H H3 0.8564 0.3301 0.1613 0.039 Uiso calc 1
C C4 0.6836(6) 0.3698(5) 0.1023(4) 0.0267(16) Uani d 1
H H4 0.6797 0.3212 0.0470 0.032 Uiso calc 1
C C5 0.4479(7) 0.3841(6) 0.0565(4) 0.0278(16) Uani d 1
C C6 0.7428(7) 0.3867(6) 0.2524(4) 0.0313(17) Uani d 1
H H6A 0.7739 0.4534 0.2635 0.047 Uiso calc 1
H H6B 0.6485 0.3834 0.2586 0.047 Uiso calc 1
H H6C 0.7954 0.3614 0.2907 0.047 Uiso calc 1
C C11 0.7482(7) 0.1363(6) 0.3268(5) 0.0339(17) Uani d 1
C C12 0.8853(8) 0.1415(7) 0.3516(6) 0.046(2) Uani d 1
H H12 0.9442 0.1629 0.3227 0.056 Uiso calc 1
C C13 0.9366(10) 0.1161(8) 0.4176(6) 0.057(3) Uani d 1
H H13 1.0305 0.1200 0.4332 0.069 Uiso calc 1
C C14 0.8552(11) 0.0852(8) 0.4612(7) 0.062(3) Uani d 1
H H14 0.8916 0.0688 0.5071 0.074 Uiso calc 1
C C15 0.7215(12) 0.0786(10) 0.4373(8) 0.077(4) Uani d 1
H H15 0.6637 0.0557 0.4659 0.092 Uiso calc 1
C C16 0.6676(10) 0.1047(8) 0.3715(7) 0.061(3) Uani d 1
H H16 0.5735 0.1009 0.3568 0.073 Uiso calc 1
C C21 0.7476(9) 0.1592(6) 0.0636(6) 0.045(2) Uani d 1
C C22 0.8829(10) 0.1529(9) 0.0513(6) 0.064(3) Uani d 1
H H22 0.9503 0.1881 0.0947 0.077 Uiso calc 1
C C23 0.9214(13) 0.0968(9) -0.0222(6) 0.074(4) Uani d 1
H H23 1.0128 0.0947 -0.0287 0.088 Uiso calc 1
C C24 0.8256(18) 0.0459(9) -0.0837(8) 0.082(4) Uani d 1
H H24 0.8498 0.0082 -0.1340 0.099 Uiso calc 1
C C25 0.6974(17) 0.0482(9) -0.0742(7) 0.080(4) Uani d 1
H H25 0.6322 0.0099 -0.1174 0.096 Uiso calc 1
C C26 0.6550(14) 0.1082(8) 0.0008(7) 0.072(3) Uani d 1
H H26 0.5629 0.1112 0.0053 0.087 Uiso calc 1
C C41 0.7539(6) 0.4590(6) 0.1027(4) 0.0281(16) Uani d 1
O O42 0.8498(5) 0.4489(4) 0.0540(3) 0.0338(12) Uani d 1
C C43 0.8992(7) 0.5399(6) 0.0632(5) 0.0333(18) Uani d 1
C C44 0.8382(8) 0.6044(6) 0.1160(5) 0.0388(19) Uani d 1
H H44 0.8544 0.6719 0.1332 0.047 Uiso calc 1
C C45 0.7434(7) 0.5529(6) 0.1420(5) 0.0359(18) Uani d 1
H H45 0.6845 0.5796 0.1796 0.043 Uiso calc 1
C C46 1.0015(9) 0.5445(8) 0.0100(6) 0.053(2) Uani d 1
H H46A 1.0764 0.5073 0.0201 0.080 Uiso calc 1
H H46B 1.0339 0.6112 0.0225 0.080 Uiso calc 1
H H46C 0.9608 0.5180 -0.0471 0.080 Uiso calc 1
C C51 0.3144(7) 0.4155(7) 0.0814(5) 0.039(2) Uani d 1
H H51A 0.3241 0.4410 0.1414 0.047 Uiso calc 1
H H51B 0.2871 0.4678 0.0607 0.047 Uiso calc 1
C C52 0.2066(9) 0.3345(9) 0.0495(7) 0.062(3) Uani d 1
H H52A 0.1225 0.3580 0.0670 0.094 Uiso calc 1
H H52B 0.1953 0.3099 -0.0100 0.094 Uiso calc 1
H H52C 0.2323 0.2832 0.0707 0.094 Uiso calc 1
N N1A 0.8171(5) 0.7983(5) 0.8745(4) 0.0296(14) Uani d 1
H H1A 0.9068(16) 0.801(6) 0.887(5) 0.035 Uiso d 1
N N2A 0.5707(5) 0.5918(5) 0.6714(4) 0.0273(13) Uani d 1
H H2A 0.544(7) 0.565(5) 0.707(4) 0.033 Uiso d 1
O O1A 0.6138(5) 0.8146(4) 0.9142(4) 0.0399(14) Uani d 1
O O2A 0.4900(5) 0.6365(5) 0.5630(3) 0.0401(14) Uani d 1
C C1A 0.7371(6) 0.8179(6) 0.9317(4) 0.0285(16) Uani d 1
C C2A 0.7623(7) 0.7590(6) 0.7872(5) 0.0332(17) Uani d 1
H H2E 0.6630 0.7599 0.7824 0.040 Uiso calc 1
C C3A 0.7951(7) 0.6542(5) 0.7505(4) 0.0276(16) Uani d 1
H H3A 0.8915 0.6540 0.7443 0.033 Uiso calc 1
C C4A 0.7122(6) 0.6088(6) 0.6643(4) 0.0290(17) Uani d 1
H H4A 0.7163 0.6558 0.6351 0.035 Uiso calc 1
C C5A 0.4717(7) 0.6022(6) 0.6163(4) 0.0281(16) Uani d 1
C C6A 0.7733(7) 0.5953(6) 0.8050(4) 0.0321(17) Uani d 1
H H6A1 0.7954 0.5294 0.7791 0.048 Uiso calc 1
H H6A2 0.8308 0.6233 0.8576 0.048 Uiso calc 1
H H6A3 0.6798 0.5955 0.8133 0.048 Uiso calc 1
C C11A 0.8021(7) 0.8440(5) 1.0175(4) 0.0284(16) Uani d 1
C C12A 0.9273(8) 0.8191(7) 1.0421(5) 0.0403(19) Uani d 1
H H12A 0.9796 0.7868 1.0020 0.048 Uiso calc 1
C C13A 0.9789(9) 0.8400(8) 1.1234(6) 0.051(2) Uani d 1
H H13A 1.0649 0.8214 1.1384 0.061 Uiso calc 1
C C14A 0.9054(10) 0.8874(8) 1.1821(6) 0.058(3) Uani d 1
H H14A 0.9411 0.9030 1.2379 0.070 Uiso calc 1
C C15A 0.7787(11) 0.9124(8) 1.1597(6) 0.057(3) Uani d 1
H H15A 0.7265 0.9436 1.2002 0.068 Uiso calc 1
C C16A 0.7283(8) 0.8919(7) 1.0787(6) 0.046(2) Uani d 1
H H16A 0.6422 0.9105 1.0640 0.056 Uiso calc 1
C C21A 0.8096(8) 0.8227(6) 0.7425(5) 0.0359(18) Uani d 1
C C22A 0.9458(9) 0.8423(7) 0.7445(6) 0.047(2) Uani d 1
H H22A 1.0091 0.8137 0.7725 0.056 Uiso calc 1
C C23A 0.9903(11) 0.9025(8) 0.7063(7) 0.062(3) Uani d 1
H H23A 1.0831 0.9147 0.7080 0.074 Uiso calc 1
C C24A 0.8981(14) 0.9444(7) 0.6659(6) 0.066(3) Uani d 1
H H24A 0.9278 0.9853 0.6392 0.079 Uiso calc 1
C C25A 0.7612(14) 0.9273(8) 0.6640(7) 0.070(3) Uani d 1
H H25A 0.6982 0.9570 0.6367 0.083 Uiso calc 1
C C26A 0.7187(11) 0.8667(7) 0.7023(6) 0.052(2) Uani d 1
H H26A 0.6259 0.8551 0.7010 0.062 Uiso calc 1
C C41A 0.7648(6) 0.5189(6) 0.6155(4) 0.0287(17) Uani d 1
O O42A 0.8596(4) 0.5281(4) 0.5700(3) 0.0317(12) Uani d 1
C C43A 0.8936(7) 0.4358(6) 0.5294(5) 0.0344(18) Uani d 1
C C44A 0.8241(7) 0.3718(6) 0.5499(5) 0.0337(17) Uani d 1
H H44A 0.8302 0.3045 0.5317 0.040 Uiso calc 1
C C45A 0.7391(7) 0.4243(6) 0.6043(5) 0.0346(18) Uani d 1
H H45A 0.6764 0.3984 0.6283 0.042 Uiso calc 1
C C46A 0.9953(8) 0.4287(8) 0.4738(6) 0.050(2) Uani d 1
H H46D 1.0092 0.3613 0.4467 0.074 Uiso calc 1
H H46E 1.0796 0.4622 0.5055 0.074 Uiso calc 1
H H46F 0.9633 0.4579 0.4330 0.074 Uiso calc 1
C C51A 0.3323(7) 0.5730(7) 0.6266(5) 0.038(2) Uani d 1
H H51C 0.2909 0.5221 0.5762 0.046 Uiso calc 1
H H51D 0.3394 0.5462 0.6713 0.046 Uiso calc 1
C C52A 0.2432(10) 0.6548(9) 0.6447(7) 0.067(3) Uani d 1
H H52D 0.1552 0.6319 0.6506 0.100 Uiso calc 1
H H52E 0.2824 0.7049 0.6952 0.100 Uiso calc 1
H H52F 0.2339 0.6807 0.6001 0.100 Uiso calc 1
N N1B 0.4947(5) 0.5337(5) 0.3856(4) 0.0299(14) Uani d 1
H H1B 0.498(8) 0.552(6) 0.4403(11) 0.036 Uiso d 1
N N2B 0.3005(5) 0.2470(5) 0.2912(4) 0.0306(14) Uani d 1
H H2B 0.366(6) 0.207(5) 0.275(5) 0.037 Uiso d 1
O O1B 0.5052(5) 0.5463(4) 0.2625(3) 0.0335(12) Uani d 1
O O2B 0.0793(5) 0.2236(5) 0.2436(3) 0.0418(14) Uani d 1
C C1B 0.5423(6) 0.5743(5) 0.3361(4) 0.0256(15) Uani d 1
C C2B 0.3863(6) 0.4570(6) 0.3524(4) 0.0300(17) Uani d 1
H H2G 0.4010 0.4165 0.2970 0.036 Uiso calc 1
C C3B 0.3925(6) 0.3934(6) 0.4071(4) 0.0279(16) Uani d 1
H H3B 0.3735 0.4335 0.4616 0.033 Uiso calc 1
C C4B 0.2850(7) 0.3101(6) 0.3719(5) 0.0323(17) Uani d 1
H H4B 0.1963 0.3377 0.3678 0.039 Uiso calc 1
C C5B 0.1947(7) 0.2045(6) 0.2342(5) 0.0320(17) Uani d 1
C C6B 0.5332(7) 0.3573(6) 0.4185(5) 0.0349(18) Uani d 1
H H6B1 0.5994 0.4121 0.4409 0.052 Uiso calc 1
H H6B2 0.5362 0.3209 0.4558 0.052 Uiso calc 1
H H6B3 0.5533 0.3162 0.3659 0.052 Uiso calc 1
C C11B 0.6448(7) 0.6568(6) 0.3759(5) 0.0299(16) Uani d 1
C C12B 0.6585(8) 0.7244(7) 0.3370(6) 0.046(2) Uani d 1
H H12B 0.6021 0.7182 0.2877 0.055 Uiso calc 1
C C13B 0.7530(10) 0.7991(8) 0.3703(7) 0.059(3) Uani d 1
H H13B 0.7624 0.8441 0.3434 0.071 Uiso calc 1
C C14B 0.8345(10) 0.8103(8) 0.4419(7) 0.060(3) Uani d 1
H H14B 0.8989 0.8631 0.4645 0.072 Uiso calc 1
C C15B 0.8229(8) 0.7441(8) 0.4819(6) 0.053(2) Uani d 1
H H15B 0.8792 0.7517 0.5315 0.064 Uiso calc 1
C C16B 0.7284(7) 0.6673(6) 0.4484(5) 0.0376(18) Uani d 1
H H16B 0.7206 0.6217 0.4750 0.045 Uiso calc 1
C C21B 0.2524(6) 0.5019(6) 0.3446(5) 0.0295(17) Uani d 1
C C22B 0.2205(7) 0.5807(6) 0.4061(5) 0.0327(17) Uani d 1
H H22B 0.2813 0.6055 0.4553 0.039 Uiso calc 1
C C23B 0.1034(8) 0.6239(7) 0.3979(5) 0.042(2) Uani d 1
H H23B 0.0831 0.6777 0.4406 0.051 Uiso calc 1
C C24B 0.0141(7) 0.5864(7) 0.3243(5) 0.042(2) Uani d 1
H H24B -0.0673 0.6152 0.3173 0.050 Uiso calc 1
C C25B 0.0434(8) 0.5101(7) 0.2640(6) 0.043(2) Uani d 1
H H25B -0.0173 0.4863 0.2148 0.052 Uiso calc 1
C C26B 0.1616(6) 0.4649(6) 0.2724(5) 0.0340(18) Uani d 1
H H26B 0.1800 0.4102 0.2299 0.041 Uiso calc 1
C C41B 0.2841(7) 0.2514(6) 0.4284(5) 0.0335(18) Uani d 1
O O42B 0.2578(5) 0.2985(4) 0.5042(3) 0.0386(13) Uani d 1
C C43B 0.2665(8) 0.2360(7) 0.5471(5) 0.0384(19) Uani d 1
C C44B 0.3016(8) 0.1515(8) 0.4982(6) 0.052(3) Uani d 1
H H44B 0.3169 0.0959 0.5126 0.062 Uiso calc 1
C C45B 0.3116(8) 0.1611(7) 0.4213(6) 0.046(2) Uani d 1
H H45B 0.3332 0.1134 0.3746 0.055 Uiso calc 1
C C46B 0.2354(11) 0.2712(9) 0.6301(6) 0.063(3) Uani d 1
H H46G 0.2460 0.2207 0.6543 0.094 Uiso calc 1
H H46H 0.1433 0.2898 0.6290 0.094 Uiso calc 1
H H46I 0.2963 0.3268 0.6626 0.094 Uiso calc 1
C C51B 0.2250(8) 0.1329(7) 0.1583(5) 0.042(2) Uani d 1
H H51E 0.3227 0.1293 0.1611 0.051 Uiso calc 1
H H51F 0.1914 0.1529 0.1114 0.051 Uiso calc 1
C C52B 0.1592(13) 0.0343(8) 0.1466(8) 0.074(3) Uani d 1
H H52G 0.1798 -0.0122 0.0965 0.111 Uiso calc 1
H H52H 0.1934 0.0143 0.1928 0.111 Uiso calc 1
H H52I 0.0623 0.0379 0.1432 0.111 Uiso calc 1
N N1C 0.4892(6) 0.4580(5) 0.8639(4) 0.0316(15) Uani d 1
H H1C 0.498(8) 0.430(6) 0.903(4) 0.038 Uiso d 1
N N2C 0.3462(5) 0.7437(5) 0.9315(4) 0.0312(15) Uani d 1
H H2C 0.432(3) 0.748(6) 0.923(5) 0.037 Uiso d 1
O O1C 0.5024(5) 0.4422(4) 0.7339(3) 0.0346(12) Uani d 1
O O2C 0.1296(5) 0.7701(5) 0.8974(4) 0.0423(15) Uani d 1
C C1C 0.5327(6) 0.4155(6) 0.7936(4) 0.0282(16) Uani d 1
C C2C 0.3950(6) 0.5335(6) 0.8733(5) 0.0294(17) Uani d 1
H H2F 0.4191 0.5740 0.8412 0.035 Uiso calc 1
C C3C 0.4115(7) 0.5967(6) 0.9621(4) 0.0295(16) Uani d 1
H H3C 0.3857 0.5559 0.9936 0.035 Uiso calc 1
C C4C 0.3159(7) 0.6797(6) 0.9753(5) 0.0305(17) Uani d 1
H H4C 0.2225 0.6511 0.9541 0.037 Uiso calc 1
C C5C 0.2495(7) 0.7890(6) 0.9004(5) 0.0349(18) Uani d 1
C C6C 0.5552(7) 0.6336(6) 0.9947(5) 0.040(2) Uani d 1
H H6C1 0.5626 0.6739 1.0518 0.059 Uiso calc 1
H H6C2 0.6109 0.5795 0.9902 0.059 Uiso calc 1
H H6C3 0.5853 0.6713 0.9633 0.059 Uiso calc 1
C C11C 0.6208(7) 0.3348(6) 0.7896(5) 0.0311(17) Uani d 1
C C12C 0.6248(8) 0.2669(7) 0.7148(5) 0.042(2) Uani d 1
H H12C 0.5718 0.2717 0.6677 0.051 Uiso calc 1
C C13C 0.7082(10) 0.1896(7) 0.7082(6) 0.054(2) Uani d 1
H H13C 0.7135 0.1434 0.6568 0.065 Uiso calc 1
C C14C 0.7822(10) 0.1832(8) 0.7791(7) 0.060(3) Uani d 1
H H14C 0.8356 0.1307 0.7760 0.072 Uiso calc 1
C C15C 0.7782(8) 0.2525(7) 0.8531(6) 0.048(2) Uani d 1
H H15C 0.8306 0.2485 0.9007 0.058 Uiso calc 1
C C16C 0.6978(7) 0.3277(6) 0.8581(5) 0.0378(19) Uani d 1
H H16C 0.6955 0.3752 0.9094 0.045 Uiso calc 1
C C21C 0.2532(6) 0.4877(6) 0.8372(4) 0.0300(17) Uani d 1
C C22C 0.2078(7) 0.4089(6) 0.8544(5) 0.0358(19) Uani d 1
H H22C 0.2631 0.3848 0.8903 0.043 Uiso calc 1
C C23C 0.0790(8) 0.3644(7) 0.8185(5) 0.042(2) Uani d 1
H H23C 0.0473 0.3107 0.8304 0.051 Uiso calc 1
C C24C 0.0009(7) 0.3991(7) 0.7668(5) 0.042(2) Uani d 1
H H24C -0.0856 0.3694 0.7428 0.050 Uiso calc 1
C C25C 0.0458(7) 0.4764(7) 0.7490(5) 0.043(2) Uani d 1
H H25C -0.0088 0.4987 0.7117 0.051 Uiso calc 1
C C26C 0.1712(7) 0.5226(7) 0.7852(5) 0.0370(19) Uani d 1
H H26C 0.2002 0.5777 0.7744 0.044 Uiso calc 1
C C41C 0.3240(7) 0.7363(6) 1.0638(5) 0.0314(18) Uani d 1
O O42C 0.2826(5) 0.6873(4) 1.1118(3) 0.0381(13) Uani d 1
C C43C 0.3053(8) 0.7480(7) 1.1912(5) 0.040(2) Uani d 1
C C44C 0.3618(9) 0.8323(8) 1.1937(6) 0.055(3) Uani d 1
H H44C 0.3898 0.8863 1.2408 0.066 Uiso calc 1
C C45C 0.3717(8) 0.8246(7) 1.1109(5) 0.043(2) Uani d 1
H H45C 0.4057 0.8731 1.0933 0.051 Uiso calc 1
C C46C 0.2632(12) 0.7105(9) 1.2524(7) 0.067(3) Uani d 1
H H46J 0.2855 0.7591 1.3064 0.100 Uiso calc 1
H H46K 0.3095 0.6530 1.2514 0.100 Uiso calc 1
H H46L 0.1667 0.6946 1.2402 0.100 Uiso calc 1
C C51C 0.2989(8) 0.8650(7) 0.8690(5) 0.042(2) Uani d 1
H H51G 0.3935 0.8569 0.8619 0.050 Uiso calc 1
H H51H 0.2465 0.8574 0.8154 0.050 Uiso calc 1
C C52C 0.2866(18) 0.9611(11) 0.9255(11) 0.109(5) Uani d 1
H H52J 0.3190 1.0089 0.9040 0.163 Uiso calc 1
H H52K 0.1928 0.9695 0.9319 0.163 Uiso calc 1
H H52L 0.3396 0.9690 0.9783 0.163 Uiso calc 1
C C1L 0.407(2) 0.8249(14) 0.5041(12) 0.122(6) Uani d 1
H H1L1 0.4784 0.8039 0.5370 0.146 Uiso calc 1
H H1L2 0.3706 0.7686 0.4563 0.146 Uiso calc 1
Cl Cl12 0.4699(6) 0.9053(4) 0.4728(5) 0.155(2) Uani d 1
Cl Cl11 0.2856(14) 0.8630(8) 0.5592(8) 0.300(7) Uani d 1
C C2L 0.365(2) 0.1596(16) 0.8149(12) 0.134(7) Uani d 1
H H2L1 0.3738 0.2146 0.7957 0.161 Uiso calc 1
H H2L2 0.4225 0.1748 0.8682 0.161 Uiso calc 1
Cl Cl21 0.2019(8) 0.1412(6) 0.8256(6) 0.210(4) Uani d 1
Cl Cl22 0.4150(9) 0.0620(8) 0.7485(6) 0.216(4) Uani d 1

loop_
_atom_site_aniso_label
_atom_site_aniso_U_11
_atom_site_aniso_U_22
_atom_site_aniso_U_33
_atom_site_aniso_U_12
_atom_site_aniso_U_13
_atom_site_aniso_U_23
N1 0.027(3) 0.040(4) 0.047(4) -0.001(3) 0.000(3) 0.024(4)
N2 0.024(3) 0.038(4) 0.027(3) 0.004(3) 0.005(2) 0.017(3)
O1 0.026(3) 0.067(5) 0.056(4) 0.007(3) 0.008(2) 0.020(4)
O2 0.039(3) 0.056(4) 0.029(3) 0.009(3) 0.002(2) 0.018(3)
C1 0.033(4) 0.021(4) 0.045(5) 0.002(3) 0.005(3) 0.006(4)
C2 0.032(4) 0.032(5) 0.041(5) -0.003(3) -0.008(3) 0.009(4)
C3 0.027(3) 0.043(5) 0.027(4) 0.007(3) -0.002(3) 0.014(4)
C4 0.023(3) 0.030(4) 0.026(4) 0.002(3) -0.001(3) 0.010(3)
C5 0.032(4) 0.029(5) 0.026(4) -0.002(3) 0.002(3) 0.014(3)
C6 0.033(4) 0.033(5) 0.026(4) 0.008(3) -0.001(3) 0.009(3)
C11 0.043(4) 0.023(4) 0.037(4) 0.005(3) 0.019(3) 0.006(4)
C12 0.046(5) 0.054(6) 0.044(5) -0.001(4) 0.006(4) 0.024(5)
C13 0.062(6) 0.070(8) 0.047(6) -0.002(5) 0.004(4) 0.032(6)
C14 0.083(7) 0.054(7) 0.064(7) 0.011(5) 0.025(5) 0.034(6)
C15 0.077(8) 0.091(10) 0.093(9) 0.003(7) 0.035(6) 0.063(9)
C16 0.052(5) 0.071(8) 0.073(7) 0.003(5) 0.021(5) 0.039(6)
C21 0.065(6) 0.026(5) 0.046(5) 0.005(4) 0.000(4) 0.018(4)
C22 0.065(6) 0.066(8) 0.047(6) 0.033(5) -0.006(5) 0.005(5)
C23 0.101(8) 0.075(9) 0.036(6) 0.053(7) 0.014(5) 0.003(6)
C24 0.153(13) 0.041(7) 0.051(7) 0.024(8) 0.020(8) 0.012(6)
C25 0.136(12) 0.037(7) 0.046(7) -0.028(7) -0.013(7) -0.002(5)
C26 0.116(9) 0.042(7) 0.052(6) -0.030(6) -0.016(6) 0.019(5)
C41 0.025(3) 0.040(5) 0.021(4) 0.009(3) 0.004(3) 0.011(3)
O42 0.026(2) 0.041(4) 0.033(3) 0.005(2) 0.005(2) 0.011(3)
C43 0.022(3) 0.044(5) 0.039(4) 0.002(3) 0.001(3) 0.023(4)
C44 0.039(4) 0.031(5) 0.045(5) 0.003(4) 0.000(4) 0.014(4)
C45 0.039(4) 0.037(5) 0.034(4) 0.008(4) 0.006(3) 0.015(4)
C46 0.043(5) 0.062(7) 0.064(7) 0.004(4) 0.016(4) 0.031(6)
C51 0.026(4) 0.055(6) 0.044(5) -0.003(3) 0.001(3) 0.029(5)
C52 0.038(5) 0.079(9) 0.068(7) -0.016(5) 0.001(4) 0.025(6)
N1A 0.026(3) 0.031(4) 0.028(3) 0.002(3) 0.001(2) 0.006(3)
N2A 0.027(3) 0.028(4) 0.028(3) 0.002(2) 0.004(2) 0.009(3)
O1A 0.023(3) 0.050(4) 0.049(3) 0.006(2) 0.009(2) 0.019(3)
O2A 0.038(3) 0.060(4) 0.027(3) 0.005(3) 0.001(2) 0.022(3)
C1A 0.026(4) 0.027(5) 0.033(4) 0.002(3) 0.008(3) 0.009(3)
C2A 0.030(4) 0.032(5) 0.037(4) 0.002(3) 0.002(3) 0.013(4)
C3A 0.029(3) 0.030(5) 0.024(4) 0.005(3) 0.001(3) 0.012(3)
C4A 0.021(3) 0.039(5) 0.035(4) 0.001(3) 0.003(3) 0.024(4)
C5A 0.033(4) 0.029(4) 0.017(3) 0.006(3) 0.006(3) 0.000(3)
C6A 0.035(4) 0.035(5) 0.026(4) 0.002(3) -0.004(3) 0.015(4)
C11A 0.035(4) 0.018(4) 0.029(4) -0.003(3) 0.010(3) 0.001(3)
C12A 0.046(4) 0.040(5) 0.035(4) -0.004(4) 0.004(3) 0.013(4)
C13A 0.051(5) 0.054(7) 0.045(5) -0.010(4) -0.007(4) 0.019(5)
C14A 0.075(7) 0.064(7) 0.029(5) -0.013(5) 0.004(4) 0.008(5)
C15A 0.080(7) 0.055(7) 0.033(5) -0.002(5) 0.021(4) 0.006(5)
C16A 0.040(4) 0.051(6) 0.047(5) -0.001(4) 0.013(4) 0.012(5)
C21A 0.047(4) 0.025(5) 0.031(4) 0.007(3) 0.000(3) 0.004(3)
C22A 0.053(5) 0.049(6) 0.041(5) 0.004(4) 0.011(4) 0.016(5)
C23A 0.073(7) 0.052(7) 0.063(7) -0.012(5) 0.012(5) 0.023(6)
C24A 0.122(10) 0.029(6) 0.041(6) -0.013(6) 0.001(6) 0.010(5)
C25A 0.124(10) 0.029(6) 0.053(6) 0.012(6) -0.004(6) 0.016(5)
C26A 0.076(6) 0.033(6) 0.043(5) 0.014(4) -0.001(4) 0.012(4)
C41A 0.025(3) 0.039(5) 0.025(4) 0.005(3) 0.004(3) 0.014(4)
O42A 0.027(2) 0.038(4) 0.033(3) 0.002(2) 0.006(2) 0.014(3)
C43A 0.029(4) 0.037(5) 0.032(4) 0.009(3) 0.006(3) 0.003(4)
C44A 0.040(4) 0.023(4) 0.032(4) 0.004(3) 0.005(3) 0.001(3)
C45A 0.030(4) 0.035(5) 0.038(4) 0.001(3) 0.000(3) 0.013(4)
C46A 0.040(4) 0.057(7) 0.048(5) 0.000(4) 0.017(4) 0.008(5)
C51A 0.030(4) 0.055(6) 0.028(4) 0.006(4) 0.002(3) 0.012(4)
C52A 0.059(6) 0.076(9) 0.081(8) 0.036(6) 0.031(5) 0.037(7)
N1B 0.026(3) 0.042(4) 0.024(3) -0.003(3) 0.005(2) 0.014(3)
N2B 0.026(3) 0.036(4) 0.029(3) 0.002(3) 0.010(2) 0.007(3)
O1B 0.033(3) 0.040(4) 0.029(3) 0.006(2) 0.004(2) 0.013(3)
O2B 0.026(3) 0.051(4) 0.044(3) -0.004(2) 0.000(2) 0.013(3)
C1B 0.021(3) 0.025(4) 0.031(4) 0.007(3) 0.007(3) 0.008(3)
C2B 0.025(3) 0.038(5) 0.025(4) 0.000(3) 0.001(3) 0.009(3)
C3B 0.023(3) 0.035(5) 0.027(4) 0.001(3) 0.001(3) 0.014(3)
C4B 0.025(3) 0.032(5) 0.038(4) -0.002(3) -0.001(3) 0.011(4)
C5B 0.030(4) 0.036(5) 0.033(4) -0.007(3) 0.000(3) 0.017(4)
C6B 0.029(4) 0.037(5) 0.037(4) 0.002(3) -0.001(3) 0.012(4)
C11B 0.033(4) 0.023(4) 0.031(4) 0.009(3) 0.015(3) 0.001(3)
C12B 0.051(5) 0.036(6) 0.055(6) -0.004(4) 0.011(4) 0.019(5)
C13B 0.071(6) 0.042(6) 0.069(7) -0.003(5) 0.025(5) 0.021(6)
C14B 0.057(6) 0.043(7) 0.068(7) -0.013(5) 0.018(5) -0.001(5)
C15B 0.041(5) 0.055(7) 0.049(6) -0.005(4) 0.009(4) -0.002(5)
C16B 0.036(4) 0.034(5) 0.035(4) 0.002(4) 0.010(3) 0.000(4)
C21B 0.025(3) 0.036(5) 0.033(4) -0.001(3) 0.004(3) 0.019(4)
C22B 0.027(3) 0.043(5) 0.028(4) 0.006(3) 0.006(3) 0.010(4)
C23B 0.038(4) 0.049(6) 0.041(5) 0.007(4) 0.009(3) 0.015(4)
C24B 0.026(4) 0.058(6) 0.049(5) 0.007(4) 0.002(3) 0.027(5)
C25B 0.034(4) 0.053(6) 0.047(5) -0.003(4) -0.005(4) 0.028(5)
C26B 0.022(3) 0.039(5) 0.039(4) -0.002(3) -0.002(3) 0.015(4)
C41B 0.027(3) 0.045(5) 0.034(4) 0.002(3) 0.007(3) 0.020(4)
O42B 0.048(3) 0.040(4) 0.032(3) -0.001(3) 0.008(2) 0.017(3)
C43B 0.039(4) 0.040(6) 0.037(5) -0.005(4) 0.000(3) 0.016(4)
C44B 0.047(5) 0.057(7) 0.069(7) 0.006(4) 0.010(4) 0.044(6)
C45B 0.050(5) 0.046(6) 0.050(5) 0.014(4) 0.024(4) 0.022(5)
C46B 0.084(7) 0.072(8) 0.035(5) -0.005(6) 0.008(5) 0.022(5)
C51B 0.040(4) 0.052(6) 0.032(4) 0.000(4) 0.003(3) 0.011(4)
C52B 0.110(9) 0.026(6) 0.081(8) 0.014(6) 0.026(7) 0.005(6)
N1C 0.030(3) 0.036(4) 0.033(4) 0.010(3) 0.006(3) 0.016(3)
N2C 0.022(3) 0.045(4) 0.033(4) 0.004(3) 0.007(2) 0.020(3)
O1C 0.039(3) 0.039(4) 0.029(3) 0.002(2) 0.006(2) 0.016(3)
O2C 0.021(3) 0.062(4) 0.053(4) 0.013(2) 0.010(2) 0.029(3)
C1C 0.020(3) 0.037(5) 0.030(4) -0.003(3) 0.008(3) 0.013(4)
C2C 0.018(3) 0.042(5) 0.035(4) 0.007(3) 0.005(3) 0.022(4)
C3C 0.028(3) 0.036(5) 0.028(4) 0.001(3) 0.002(3) 0.016(4)
C4C 0.027(3) 0.035(5) 0.036(4) 0.000(3) 0.006(3) 0.020(4)
C5C 0.035(4) 0.044(5) 0.030(4) 0.011(3) 0.007(3) 0.017(4)
C6C 0.035(4) 0.033(5) 0.052(5) 0.008(3) -0.002(3) 0.018(4)
C11C 0.026(3) 0.033(5) 0.033(4) -0.001(3) 0.008(3) 0.008(4)
C12C 0.051(5) 0.036(5) 0.041(5) 0.001(4) 0.011(4) 0.013(4)
C13C 0.075(6) 0.029(5) 0.056(6) 0.010(5) 0.023(5) 0.006(5)
C14C 0.068(6) 0.062(8) 0.069(7) 0.029(5) 0.030(5) 0.040(6)
C15C 0.042(4) 0.057(7) 0.052(6) 0.015(4) 0.007(4) 0.026(5)
C16C 0.037(4) 0.039(5) 0.042(5) 0.013(4) 0.012(3) 0.016(4)
C21C 0.025(3) 0.045(5) 0.023(4) 0.009(3) 0.011(3) 0.011(4)
C22C 0.031(4) 0.047(6) 0.036(4) 0.001(3) 0.005(3) 0.022(4)
C23C 0.037(4) 0.047(6) 0.043(5) 0.002(4) 0.007(3) 0.016(4)
C24C 0.023(4) 0.051(6) 0.046(5) -0.004(4) 0.001(3) 0.012(4)
C25C 0.030(4) 0.061(7) 0.036(5) 0.014(4) -0.002(3) 0.015(4)
C26C 0.037(4) 0.044(6) 0.033(4) 0.014(4) 0.005(3) 0.017(4)
C41C 0.025(3) 0.044(5) 0.033(4) 0.006(3) 0.009(3) 0.021(4)
O42C 0.045(3) 0.038(4) 0.037(3) 0.007(2) 0.009(2) 0.019(3)
C43C 0.043(4) 0.048(6) 0.029(4) 0.013(4) 0.005(3) 0.013(4)
C44C 0.051(5) 0.064(8) 0.039(5) -0.005(5) 0.002(4) 0.006(5)
C45C 0.054(5) 0.032(5) 0.044(5) -0.004(4) 0.015(4) 0.013(4)
C46C 0.085(7) 0.079(9) 0.054(6) 0.018(6) 0.020(5) 0.040(6)
C51C 0.032(4) 0.055(6) 0.048(5) 0.009(4) 0.003(3) 0.031(5)
C52C 0.147(14) 0.056(10) 0.137(15) -0.004(9) 0.052(11) 0.041(10)
C1L 0.159(16) 0.092(14) 0.113(14) 0.004(11) 0.011(11) 0.036(11)
Cl12 0.143(4) 0.113(4) 0.222(7) 0.025(3) 0.083(4) 0.051(4)
Cl11 0.453(17) 0.172(8) 0.323(14) 0.006(9) 0.267(14) 0.065(8)
C2L 0.152(17) 0.130(18) 0.110(14) -0.059(14) -0.015(12) 0.044(13)
Cl21 0.194(7) 0.130(6) 0.307(11) 0.028(5) -0.011(6) 0.094(7)
Cl22 0.208(7) 0.219(10) 0.205(8) -0.037(6) 0.073(6) 0.036(7)

loop_
_atom_type_symbol
_atom_type_description
_atom_type_scat_dispersion_real
_atom_type_scat_dispersion_imag
_atom_type_scat_source
C C 0.0033 0.0016 'International Tables Vol C Tables 4.2.6.8 and 6.1.1.4'
H H 0.0000 0.0000 'International Tables Vol C Tables 4.2.6.8 and 6.1.1.4'
N N 0.0061 0.0033 'International Tables Vol C Tables 4.2.6.8 and 6.1.1.4'
O O 0.0106 0.0060 'International Tables Vol C Tables 4.2.6.8 and 6.1.1.4'
Cl Cl 0.1484 0.1585 'International Tables Vol C Tables 4.2.6.8 and 6.1.1.4'

loop_
_geom_angle_atom_site_label_1
_geom_angle_atom_site_label_2
_geom_angle_atom_site_label_3
_geom_angle
C1 N1 C2 122.7(6)
C1 N1 H1 117(5)
C2 N1 H1 119(5)
C5 N2 C4 120.8(6)
C5 N2 H2 116(5)
C4 N2 H2 121(5)
O1 C1 N1 122.5(7)
O1 C1 C11 119.6(7)
N1 C1 C11 117.9(6)
N1 C2 C21 111.4(7)
N1 C2 C3 111.2(6)
C21 C2 C3 112.0(7)
N1 C2 H2D 107.3
C21 C2 H2D 107.3
C3 C2 H2D 107.3
C6 C3 C2 111.8(6)
C6 C3 C4 111.0(6)
C2 C3 C4 110.4(6)
C6 C3 H3 107.8
C2 C3 H3 107.8
C4 C3 H3 107.8
N2 C4 C41 110.6(6)
N2 C4 C3 110.3(5)
C41 C4 C3 112.3(6)
N2 C4 H4 107.8
C41 C4 H4 107.8
C3 C4 H4 107.8
O2 C5 N2 122.5(7)
O2 C5 C51 121.6(6)
N2 C5 C51 115.8(6)
C3 C6 H6A 109.5
C3 C6 H6B 109.5
H6A C6 H6B 109.5
C3 C6 H6C 109.5
H6A C6 H6C 109.5
H6B C6 H6C 109.5
C16 C11 C12 116.8(8)
C16 C11 C1 118.7(7)
C12 C11 C1 124.5(7)
C13 C12 C11 120.8(8)
C13 C12 H12 119.6
C11 C12 H12 119.6
C14 C13 C12 121.5(9)
C14 C13 H13 119.2
C12 C13 H13 119.2
C15 C14 C13 118.4(9)
C15 C14 H14 120.8
C13 C14 H14 120.8
C14 C15 C16 121.0(9)
C14 C15 H15 119.5
C16 C15 H15 119.5
C11 C16 C15 121.4(9)
C11 C16 H16 119.3
C15 C16 H16 119.3
C26 C21 C22 116.8(10)
C26 C21 C2 122.7(10)
C22 C21 C2 120.4(8)
C23 C22 C21 122.8(10)
C23 C22 H22 118.6
C21 C22 H22 118.6
C24 C23 C22 118.6(12)
C24 C23 H23 120.7
C22 C23 H23 120.7
C25 C24 C23 120.6(12)
C25 C24 H24 119.7
C23 C24 H24 119.7
C24 C25 C26 121.6(11)
C24 C25 H25 119.2
C26 C25 H25 119.2
C21 C26 C25 119.5(13)
C21 C26 H26 120.3
C25 C26 H26 120.3
C45 C41 O42 109.5(7)
C45 C41 C4 133.5(7)
O42 C41 C4 117.0(7)
C41 O42 C43 106.9(6)
C44 C43 O42 109.9(7)
C44 C43 C46 134.8(9)
O42 C43 C46 115.2(8)
C43 C44 C45 106.9(8)
C43 C44 H44 126.5
C45 C44 H44 126.5
C41 C45 C44 106.8(7)
C41 C45 H45 126.6
C44 C45 H45 126.6
C43 C46 H46A 109.5
C43 C46 H46B 109.5
H46A C46 H46B 109.5
C43 C46 H46C 109.5
H46A C46 H46C 109.5
H46B C46 H46C 109.5
C52 C51 C5 112.3(8)
C52 C51 H51A 109.1
C5 C51 H51A 109.1
C52 C51 H51B 109.1
C5 C51 H51B 109.1
H51A C51 H51B 107.9
C51 C52 H52A 109.5
C51 C52 H52B 109.5
H52A C52 H52B 109.5
C51 C52 H52C 109.5
H52A C52 H52C 109.5
H52B C52 H52C 109.5
C1A N1A C2A 121.3(6)
C1A N1A H1A 123(5)
C2A N1A H1A 116(5)
C5A N2A C4A 120.6(6)
C5A N2A H2A 115(5)
C4A N2A H2A 124(5)
O1A C1A N1A 121.9(6)
O1A C1A C11A 120.9(6)
N1A C1A C11A 117.2(6)
N1A C2A C21A 110.4(6)
N1A C2A C3A 111.0(5)
C21A C2A C3A 112.9(6)
N1A C2A H2E 107.4
C21A C2A H2E 107.4
C3A C2A H2E 107.4
C6A C3A C2A 112.5(6)
C6A C3A C4A 111.3(6)
C2A C3A C4A 109.6(5)
C6A C3A H3A 107.7
C2A C3A H3A 107.7
C4A C3A H3A 107.7
N2A C4A C41A 110.5(6)
N2A C4A C3A 109.7(6)
C41A C4A C3A 112.8(5)
N2A C4A H4A 107.9
C41A C4A H4A 107.9
C3A C4A H4A 107.9
O2A C5A N2A 123.5(7)
O2A C5A C51A 121.6(6)
N2A C5A C51A 114.8(6)
C3A C6A H6A1 109.5
C3A C6A H6A2 109.5
H6A1 C6A H6A2 109.5
C3A C6A H6A3 109.5
H6A1 C6A H6A3 109.5
H6A2 C6A H6A3 109.5
C12A C11A C16A 117.1(7)
C12A C11A C1A 124.8(7)
C16A C11A C1A 118.0(7)
C11A C12A C13A 122.0(8)
C11A C12A H12A 119.0
C13A C12A H12A 119.0
C14A C13A C12A 119.8(9)
C14A C13A H13A 120.1
C12A C13A H13A 120.1
C13A C14A C15A 119.8(9)
C13A C14A H14A 120.1
C15A C14A H14A 120.1
C16A C15A C14A 120.1(9)
C16A C15A H15A 120.0
C14A C15A H15A 120.0
C15A C16A C11A 121.2(8)
C15A C16A H16A 119.4
C11A C16A H16A 119.4
C26A C21A C22A 118.3(8)
C26A C21A C2A 120.8(8)
C22A C21A C2A 120.8(7)
C23A C22A C21A 121.5(8)
C23A C22A H22A 119.3
C21A C22A H22A 119.3
C24A C23A C22A 119.2(10)
C24A C23A H23A 120.4
C22A C23A H23A 120.4
C23A C24A C25A 120.6(10)
C23A C24A H24A 119.7
C25A C24A H24A 119.7
C26A C25A C24A 119.3(9)
C26A C25A H25A 120.3
C24A C25A H25A 120.3
C25A C26A C21A 121.1(10)
C25A C26A H26A 119.5
C21A C26A H26A 119.5
O42A C41A C45A 109.4(7)
O42A C41A C4A 116.6(6)
C45A C41A C4A 134.0(7)
C41A O42A C43A 106.8(6)
C44A C43A O42A 109.9(6)
C44A C43A C46A 134.2(8)
O42A C43A C46A 115.9(7)
C43A C44A C45A 106.8(7)
C43A C44A H44A 126.6
C45A C44A H44A 126.6
C41A C45A C44A 107.1(7)
C41A C45A H45A 126.4
C44A C45A H45A 126.4
C43A C46A H46D 109.5
C43A C46A H46E 109.5
H46D C46A H46E 109.5
C43A C46A H46F 109.5
H46D C46A H46F 109.5
H46E C46A H46F 109.5
C52A C51A C5A 113.1(8)
C52A C51A H51C 109.0
C5A C51A H51C 109.0
C52A C51A H51D 109.0
C5A C51A H51D 109.0
H51C C51A H51D 107.8
C51A C52A H52D 109.5
C51A C52A H52E 109.5
H52D C52A H52E 109.5
C51A C52A H52F 109.5
H52D C52A H52F 109.5
H52E C52A H52F 109.5
C1B N1B C2B 119.8(6)
C1B N1B H1B 133(5)
C2B N1B H1B 105(5)
C5B N2B C4B 122.0(6)
C5B N2B H2B 102(5)
C4B N2B H2B 130(5)
O1B C1B N1B 122.6(7)
O1B C1B C11B 121.1(6)
N1B C1B C11B 116.3(6)
N1B C2B C21B 109.2(6)
N1B C2B C3B 109.2(5)
C21B C2B C3B 113.5(6)
N1B C2B H2G 108.3
C21B C2B H2G 108.3
C3B C2B H2G 108.3
C4B C3B C6B 111.5(6)
C4B C3B C2B 110.4(5)
C6B C3B C2B 111.0(6)
C4B C3B H3B 107.9
C6B C3B H3B 107.9
C2B C3B H3B 107.9
N2B C4B C41B 109.1(7)
N2B C4B C3B 113.2(6)
C41B C4B C3B 110.6(6)
N2B C4B H4B 107.9
C41B C4B H4B 107.9
C3B C4B H4B 107.9
O2B C5B N2B 122.5(8)
O2B C5B C51B 121.4(7)
N2B C5B C51B 116.1(7)
C3B C6B H6B1 109.5
C3B C6B H6B2 109.5
H6B1 C6B H6B2 109.5
C3B C6B H6B3 109.5
H6B1 C6B H6B3 109.5
H6B2 C6B H6B3 109.5
C16B C11B C12B 119.2(8)
C16B C11B C1B 122.6(7)
C12B C11B C1B 118.2(7)
C13B C12B C11B 119.9(9)
C13B C12B H12B 120.1
C11B C12B H12B 120.1
C12B C13B C14B 121.2(9)
C12B C13B H13B 119.4
C14B C13B H13B 119.4
C13B C14B C15B 120.1(9)
C13B C14B H14B 120.0
C15B C14B H14B 120.0
C16B C15B C14B 119.5(9)
C16B C15B H15B 120.3
C14B C15B H15B 120.3
C15B C16B C11B 120.2(8)
C15B C16B H16B 119.9
C11B C16B H16B 119.9
C22B C21B C26B 118.8(7)
C22B C21B C2B 121.7(6)
C26B C21B C2B 119.4(7)
C23B C22B C21B 121.9(7)
C23B C22B H22B 119.1
C21B C22B H22B 119.1
C22B C23B C24B 118.4(8)
C22B C23B H23B 120.8
C24B C23B H23B 120.8
C25B C24B C23B 120.5(7)
C25B C24B H24B 119.7
C23B C24B H24B 119.7
C24B C25B C26B 121.4(8)
C24B C25B H25B 119.3
C26B C25B H25B 119.3
C25B C26B C21B 118.9(8)
C25B C26B H26B 120.5
C21B C26B H26B 120.5
C45B C41B O42B 110.1(6)
C45B C41B C4B 133.5(8)
O42B C41B C4B 116.3(7)
C41B O42B C43B 108.1(7)
C44B C43B O42B 108.0(7)
C44B C43B C46B 134.7(8)
O42B C43B C46B 117.2(8)
C43B C44B C45B 107.6(8)
C43B C44B H44B 126.2
C45B C44B H44B 126.2
C41B C45B C44B 106.1(8)
C41B C45B H45B 127.0
C44B C45B H45B 127.0
C43B C46B H46G 109.5
C43B C46B H46H 109.5
H46G C46B H46H 109.5
C43B C46B H46I 109.5
H46G C46B H46I 109.5
H46H C46B H46I 109.5
C5B C51B C52B 110.2(8)
C5B C51B H51E 109.6
C52B C51B H51E 109.6
C5B C51B H51F 109.6
C52B C51B H51F 109.6
H51E C51B H51F 108.1
C51B C52B H52G 109.5
C51B C52B H52H 109.5
H52G C52B H52H 109.5
C51B C52B H52I 109.5
H52G C52B H52I 109.5
H52H C52B H52I 109.5
C1C N1C C2C 121.9(5)
C1C N1C H1C 120(6)
C2C N1C H1C 116(5)
C5C N2C C4C 121.7(6)
C5C N2C H2C 122(5)
C4C N2C H2C 116(5)
O1C C1C N1C 121.5(7)
O1C C1C C11C 121.4(7)
N1C C1C C11C 117.1(6)
N1C C2C C3C 109.2(5)
N1C C2C C21C 109.3(7)
C3C C2C C21C 114.5(6)
N1C C2C H2F 107.8
C3C C2C H2F 107.8
C21C C2C H2F 107.8
C6C C3C C2C 111.4(6)
C6C C3C C4C 111.8(7)
C2C C3C C4C 111.5(5)
C6C C3C H3C 107.3
C2C C3C H3C 107.3
C4C C3C H3C 107.3
N2C C4C C41C 109.3(6)
N2C C4C C3C 111.4(6)
C41C C4C C3C 111.1(5)
N2C C4C H4C 108.3
C41C C4C H4C 108.3
C3C C4C H4C 108.3
O2C C5C N2C 122.8(7)
O2C C5C C51C 121.9(6)
N2C C5C C51C 115.3(6)
C3C C6C H6C1 109.5
C3C C6C H6C2 109.5
H6C1 C6C H6C2 109.5
C3C C6C H6C3 109.5
H6C1 C6C H6C3 109.5
H6C2 C6C H6C3 109.5
C12C C11C C16C 119.9(8)
C12C C11C C1C 118.1(7)
C16C C11C C1C 121.9(7)
C11C C12C C13C 120.0(8)
C11C C12C H12C 120.0
C13C C12C H12C 120.0
C14C C13C C12C 118.6(9)
C14C C13C H13C 120.7
C12C C13C H13C 120.7
C15C C14C C13C 120.5(9)
C15C C14C H14C 119.7
C13C C14C H14C 119.7
C14C C15C C16C 120.0(8)
C14C C15C H15C 120.0
C16C C15C H15C 120.0
C11C C16C C15C 121.0(8)
C11C C16C H16C 119.5
C15C C16C H16C 119.5
C22C C21C C26C 119.5(7)
C22C C21C C2C 120.0(6)
C26C C21C C2C 120.4(7)
C21C C22C C23C 119.9(7)
C21C C22C H22C 120.0
C23C C22C H22C 120.0
C24C C23C C22C 119.6(8)
C24C C23C H23C 120.2
C22C C23C H23C 120.2
C23C C24C C25C 120.7(7)
C23C C24C H24C 119.6
C25C C24C H24C 119.6
C24C C25C C26C 120.5(7)
C24C C25C H25C 119.7
C26C C25C H25C 119.7
C21C C26C C25C 119.7(8)
C21C C26C H26C 120.2
C25C C26C H26C 120.2
C45C C41C O42C 109.2(7)
C45C C41C C4C 134.7(7)
O42C C41C C4C 115.9(7)
C43C O42C C41C 107.8(7)
C44C C43C O42C 108.9(7)
C44C C43C C46C 134.5(10)
O42C C43C C46C 116.6(9)
C43C C44C C45C 106.9(9)
C43C C44C H44C 126.6
C45C C44C H44C 126.6
C41C C45C C44C 107.2(8)
C41C C45C H45C 126.4
C44C C45C H45C 126.4
C43C C46C H46J 109.5
C43C C46C H46K 109.5
H46J C46C H46K 109.5
C43C C46C H46L 109.5
H46J C46C H46L 109.5
H46K C46C H46L 109.5
C52C C51C C5C 110.9(9)
C52C C51C H51G 109.5
C5C C51C H51G 109.5
C52C C51C H51H 109.5
C5C C51C H51H 109.5
H51G C51C H51H 108.0
C51C C52C H52J 109.5
C51C C52C H52K 109.5
H52J C52C H52K 109.5
C51C C52C H52L 109.5
H52J C52C H52L 109.5
H52K C52C H52L 109.5
Cl12 C1L Cl11 113.7(12)
Cl12 C1L H1L1 108.8
Cl11 C1L H1L1 108.8
Cl12 C1L H1L2 108.8
Cl11 C1L H1L2 108.8
H1L1 C1L H1L2 107.7
Cl22 C2L Cl21 110.6(11)
Cl22 C2L H2L1 109.5
Cl21 C2L H2L1 109.5
Cl22 C2L H2L2 109.5
Cl21 C2L H2L2 109.5
H2L1 C2L H2L2 108.1

loop_
_geom_bond_atom_site_label_1
_geom_bond_atom_site_label_2
_geom_bond_distance
N1 C1 1.328(10)
N1 C2 1.463(10)
N1 H1 0.910(14)
N2 C5 1.349(9)
N2 C4 1.473(9)
N2 H2 0.904(14)
O1 C1 1.247(9)
O2 C5 1.232(9)
C1 C11 1.500(11)
C2 C21 1.525(13)
C2 C3 1.537(12)
C2 H2D 1.0000
C3 C6 1.532(11)
C3 C4 1.578(9)
C3 H3 1.0000
C4 C41 1.489(11)
C4 H4 1.0000
C5 C51 1.518(11)
C6 H6A 0.9800
C6 H6B 0.9800
C6 H6C 0.9800
C11 C16 1.384(12)
C11 C12 1.392(11)
C12 C13 1.380(12)
C12 H12 0.9500
C13 C14 1.370(13)
C13 H13 0.9500
C14 C15 1.356(15)
C14 H14 0.9500
C15 C16 1.390(14)
C15 H15 0.9500
C16 H16 0.9500
C21 C26 1.349(14)
C21 C22 1.420(14)
C22 C23 1.405(15)
C22 H22 0.9500
C23 C24 1.354(19)
C23 H23 0.9500
C24 C25 1.334(19)
C24 H24 0.9500
C25 C26 1.459(19)
C25 H25 0.9500
C26 H26 0.9500
C41 C45 1.352(12)
C41 O42 1.366(8)
O42 C43 1.383(10)
C43 C44 1.330(12)
C43 C46 1.507(11)
C44 C45 1.429(11)
C44 H44 0.9500
C45 H45 0.9500
C46 H46A 0.9800
C46 H46B 0.9800
C46 H46C 0.9800
C51 C52 1.513(13)
C51 H51A 0.9900
C51 H51B 0.9900
C52 H52A 0.9800
C52 H52B 0.9800
C52 H52C 0.9800
N1A C1A 1.344(9)
N1A C2A 1.478(9)
N1A H1A 0.903(14)
N2A C5A 1.348(9)
N2A C4A 1.483(8)
N2A H2A 0.908(14)
O1A C1A 1.242(8)
O2A C5A 1.242(9)
C1A C11A 1.486(10)
C2A C21A 1.526(11)
C2A C3A 1.540(11)
C2A H2E 1.0000
C3A C6A 1.533(9)
C3A C4A 1.557(10)
C3A H3A 1.0000
C4A C41A 1.487(11)
C4A H4A 1.0000
C5A C51A 1.523(10)
C6A H6A1 0.9800
C6A H6A2 0.9800
C6A H6A3 0.9800
C11A C12A 1.383(11)
C11A C16A 1.405(11)
C12A C13A 1.388(12)
C12A H12A 0.9500
C13A C14A 1.372(15)
C13A H13A 0.9500
C14A C15A 1.387(14)
C14A H14A 0.9500
C15A C16A 1.381(13)
C15A H15A 0.9500
C16A H16A 0.9500
C21A C26A 1.391(11)
C21A C22A 1.400(12)
C22A C23A 1.386(13)
C22A H22A 0.9500
C23A C24A 1.381(15)
C23A H23A 0.9500
C24A C25A 1.401(17)
C24A H24A 0.9500
C25A C26A 1.385(15)
C25A H25A 0.9500
C26A H26A 0.9500
C41A O42A 1.367(8)
C41A C45A 1.368(12)
O42A C43A 1.398(10)
C43A C44A 1.343(11)
C43A C46A 1.502(11)
C44A C45A 1.428(11)
C44A H44A 0.9500
C45A H45A 0.9500
C46A H46D 0.9800
C46A H46E 0.9800
C46A H46F 0.9800
C51A C52A 1.505(13)
C51A H51C 0.9900
C51A H51D 0.9900
C52A H52D 0.9800
C52A H52E 0.9800
C52A H52F 0.9800
N1B C1B 1.346(9)
N1B C2B 1.476(10)
N1B H1B 0.909(14)
N2B C5B 1.348(9)
N2B C4B 1.458(10)
N2B H2B 0.908(14)
O1B C1B 1.228(8)
O2B C5B 1.232(9)
C1B C11B 1.501(11)
C2B C21B 1.535(9)
C2B C3B 1.554(9)
C2B H2G 1.0000
C3B C4B 1.535(11)
C3B C6B 1.546(9)
C3B H3B 1.0000
C4B C41B 1.527(10)
C4B H4B 1.0000
C5B C51B 1.486(12)
C6B H6B1 0.9800
C6B H6B2 0.9800
C6B H6B3 0.9800
C11B C16B 1.396(11)
C11B C12B 1.405(11)
C12B C13B 1.367(14)
C12B H12B 0.9500
C13B C14B 1.370(15)
C13B H13B 0.9500
C14B C15B 1.398(15)
C14B H14B 0.9500
C15B C16B 1.387(13)
C15B H15B 0.9500
C16B H16B 0.9500
C21B C22B 1.389(12)
C21B C26B 1.404(10)
C22B C23B 1.376(11)
C22B H22B 0.9500
C23B C24B 1.412(12)
C23B H23B 0.9500
C24B C25B 1.347(14)
C24B H24B 0.9500
C25B C26B 1.400(11)
C25B H25B 0.9500
C26B H26B 0.9500
C41B C45B 1.344(12)
C41B O42B 1.357(10)
O42B C43B 1.375(9)
C43B C44B 1.356(14)
C43B C46B 1.468(13)
C44B C45B 1.430(12)
C44B H44B 0.9500
C45B H45B 0.9500
C46B H46G 0.9800
C46B H46H 0.9800
C46B H46I 0.9800
C51B C52B 1.535(15)
C51B H51E 0.9900
C51B H51F 0.9900
C52B H52G 0.9800
C52B H52H 0.9800
C52B H52I 0.9800
N1C C1C 1.336(10)
N1C C2C 1.472(9)
N1C H1C 0.909(14)
N2C C5C 1.357(9)
N2C C4C 1.463(9)
N2C H2C 0.912(14)
O1C C1C 1.246(8)
O2C C5C 1.234(9)
C1C C11C 1.500(11)
C2C C3C 1.523(11)
C2C C21C 1.537(10)
C2C H2F 1.0000
C3C C6C 1.512(10)
C3C C4C 1.562(10)
C3C H3C 1.0000
C4C C41C 1.500(11)
C4C H4C 1.0000
C5C C51C 1.516(11)
C6C H6C1 0.9800
C6C H6C2 0.9800
C6C H6C3 0.9800
C11C C12C 1.379(12)
C11C C16C 1.383(10)
C12C C13C 1.425(13)
C12C H12C 0.9500
C13C C14C 1.400(14)
C13C H13C 0.9500
C14C C15C 1.378(15)
C14C H14C 0.9500
C15C C16C 1.385(12)
C15C H15C 0.9500
C16C H16C 0.9500
C21C C22C 1.387(11)
C21C C26C 1.389(10)
C22C C23C 1.417(11)
C22C H22C 0.9500
C23C C24C 1.362(11)
C23C H23C 0.9500
C24C C25C 1.373(13)
C24C H24C 0.9500
C25C C26C 1.395(12)
C25C H25C 0.9500
C26C H26C 0.9500
C41C C45C 1.338(12)
C41C O42C 1.384(9)
O42C C43C 1.378(10)
C43C C44C 1.351(14)
C43C C46C 1.476(12)
C44C C45C 1.445(12)
C44C H44C 0.9500
C45C H45C 0.9500
C46C H46J 0.9800
C46C H46K 0.9800
C46C H46L 0.9800
C51C C52C 1.467(18)
C51C H51G 0.9900
C51C H51H 0.9900
C52C H52J 0.9800
C52C H52K 0.9800
C52C H52L 0.9800
C1L Cl12 1.627(19)
C1L Cl11 1.66(2)
C1L H1L1 0.9900
C1L H1L2 0.9900
C2L Cl22 1.68(2)
C2L Cl21 1.72(2)
C2L H2L1 0.9900
C2L H2L2 0.9900

loop_
_geom_hbond_atom_site_label_D
_geom_hbond_atom_site_label_H
_geom_hbond_atom_site_label_A
_geom_hbond_site_symmetry_A
_geom_hbond_distance_DH
_geom_hbond_distance_HA
_geom_hbond_distance_DA
_geom_hbond_angle_DHA
N1 H1 O2B 1_655 0.910(14) 2.31(3) 3.194(8) 164(7)
N2 H2 O1B . 0.904(14) 2.16(5) 2.947(9) 145(7)
N1A H1A O2C 1_655 0.903(14) 2.31(3) 3.195(7) 166(8)
N2A H2A O1C . 0.908(14) 2.08(5) 2.898(8) 149(7)
N1B H1B O2A . 0.909(14) 2.13(3) 3.008(8) 162(7)
N2B H2B O1 . 0.908(14) 2.18(3) 3.040(8) 158(7)
N1C H1C O2 1_556 0.909(14) 2.15(3) 3.036(8) 165(7)
N2C H2C O1A . 0.912(14) 2.12(4) 2.983(8) 157(8)

loop_
_geom_torsion_atom_site_label_1
_geom_torsion_atom_site_label_2
_geom_torsion_atom_site_label_3
_geom_torsion_atom_site_label_4
_geom_torsion
C2 N1 C1 O1 5.2(13)
C2 N1 C1 C11 -173.8(8)
C1 N1 C2 C21 -122.9(8)
C1 N1 C2 C3 111.4(8)
N1 C2 C3 C6 -45.7(8)
C21 C2 C3 C6 -171.1(6)
N1 C2 C3 C4 -169.8(6)
C21 C2 C3 C4 64.8(8)
C5 N2 C4 C41 82.8(8)
C5 N2 C4 C3 -152.3(7)
C6 C3 C4 N2 -49.9(8)
C2 C3 C4 N2 74.6(8)
C6 C3 C4 C41 73.9(8)
C2 C3 C4 C41 -161.5(6)
C4 N2 C5 O2 10.1(11)
C4 N2 C5 C51 -172.1(7)
O1 C1 C11 C16 6.1(13)
N1 C1 C11 C16 -174.9(9)
O1 C1 C11 C12 -173.6(9)
N1 C1 C11 C12 5.4(12)
C16 C11 C12 C13 0.1(14)
C1 C11 C12 C13 179.8(10)
C11 C12 C13 C14 -0.2(17)
C12 C13 C14 C15 1.0(18)
C13 C14 C15 C16 -1.7(19)
C12 C11 C16 C15 -0.7(16)
C1 C11 C16 C15 179.5(11)
C14 C15 C16 C11 2(2)
N1 C2 C21 C26 114.9(9)
C3 C2 C21 C26 -119.8(9)
N1 C2 C21 C22 -65.3(10)
C3 C2 C21 C22 60.0(10)
C26 C21 C22 C23 0.1(15)
C2 C21 C22 C23 -179.7(10)
C21 C22 C23 C24 -0.7(18)
C22 C23 C24 C25 -0.7(18)
C23 C24 C25 C26 2.6(19)
C22 C21 C26 C25 1.7(14)
C2 C21 C26 C25 -178.5(9)
C24 C25 C26 C21 -3.2(17)
N2 C4 C41 C45 30.4(10)
C3 C4 C41 C45 -93.3(9)
N2 C4 C41 O42 -149.0(5)
C3 C4 C41 O42 87.3(7)
C45 C41 O42 C43 -0.5(7)
C4 C41 O42 C43 179.1(5)
C41 O42 C43 C44 0.7(8)
C41 O42 C43 C46 -176.5(6)
O42 C43 C44 C45 -0.5(8)
C46 C43 C44 C45 175.8(8)
O42 C41 C45 C44 0.2(8)
C4 C41 C45 C44 -179.3(7)
C43 C44 C45 C41 0.2(8)
O2 C5 C51 C52 63.6(10)
N2 C5 C51 C52 -114.3(8)
C2A N1A C1A O1A -8.5(11)
C2A N1A C1A C11A 171.5(6)
C1A N1A C2A C21A 124.2(7)
C1A N1A C2A C3A -109.9(7)
N1A C2A C3A C6A 43.9(8)
C21A C2A C3A C6A 168.4(6)
N1A C2A C3A C4A 168.4(6)
C21A C2A C3A C4A -67.1(7)
C5A N2A C4A C41A -90.3(8)
C5A N2A C4A C3A 144.7(7)
C6A C3A C4A N2A 52.2(8)
C2A C3A C4A N2A -73.0(7)
C6A C3A C4A C41A -71.5(7)
C2A C3A C4A C41A 163.4(6)
C4A N2A C5A O2A -8.6(12)
C4A N2A C5A C51A 174.3(7)
O1A C1A C11A C12A 156.7(8)
N1A C1A C11A C12A -23.3(11)
O1A C1A C11A C16A -18.9(11)
N1A C1A C11A C16A 161.1(7)
C16A C11A C12A C13A 0.2(12)
C1A C11A C12A C13A -175.4(8)
C11A C12A C13A C14A -0.6(14)
C12A C13A C14A C15A 1.4(15)
C13A C14A C15A C16A -1.8(16)
C14A C15A C16A C11A 1.3(15)
C12A C11A C16A C15A -0.5(13)
C1A C11A C16A C15A 175.4(8)
N1A C2A C21A C26A -119.0(8)
C3A C2A C21A C26A 116.1(8)
N1A C2A C21A C22A 57.7(10)
C3A C2A C21A C22A -67.2(10)
C26A C21A C22A C23A -1.1(14)
C2A C21A C22A C23A -177.9(9)
C21A C22A C23A C24A 0.4(16)
C22A C23A C24A C25A 0.6(17)
C23A C24A C25A C26A -0.8(16)
C24A C25A C26A C21A 0.0(16)
C22A C21A C26A C25A 0.9(14)
C2A C21A C26A C25A 177.7(9)
N2A C4A C41A O42A 147.9(5)
C3A C4A C41A O42A -88.9(7)
N2A C4A C41A C45A -31.6(10)
C3A C4A C41A C45A 91.6(9)
C45A C41A O42A C43A -0.1(7)
C4A C41A O42A C43A -179.7(6)
C41A O42A C43A C44A -0.9(8)
C41A O42A C43A C46A 178.7(6)
O42A C43A C44A C45A 1.5(8)
C46A C43A C44A C45A -178.0(8)
O42A C41A C45A C44A 1.0(8)
C4A C41A C45A C44A -179.5(7)
C43A C44A C45A C41A -1.5(8)
O2A C5A C51A C52A -59.9(11)
N2A C5A C51A C52A 117.3(8)
C2B N1B C1B O1B -4.7(10)
C2B N1B C1B C11B 175.4(6)
C1B N1B C2B C21B -80.6(8)
C1B N1B C2B C3B 154.9(6)
N1B C2B C3B C4B -177.4(6)
C21B C2B C3B C4B 60.6(9)
N1B C2B C3B C6B -53.2(8)
C21B C2B C3B C6B -175.2(7)
C5B N2B C4B C41B 91.5(8)
C5B N2B C4B C3B -144.9(6)
C6B C3B C4B N2B -62.7(7)
C2B C3B C4B N2B 61.2(8)
C6B C3B C4B C41B 60.1(8)
C2B C3B C4B C41B -176.0(6)
C4B N2B C5B O2B 7.5(11)
C4B N2B C5B C51B -172.8(7)
O1B C1B C11B C16B -153.2(7)
N1B C1B C11B C16B 26.7(10)
O1B C1B C11B C12B 25.3(10)
N1B C1B C11B C12B -154.8(7)
C16B C11B C12B C13B 0.2(13)
C1B C11B C12B C13B -178.3(8)
C11B C12B C13B C14B -0.8(15)
C12B C13B C14B C15B 0.7(16)
C13B C14B C15B C16B 0.0(15)
C14B C15B C16B C11B -0.6(13)
C12B C11B C16B C15B 0.5(12)
C1B C11B C16B C15B 179.0(7)
N1B C2B C21B C22B -44.5(9)
C3B C2B C21B C22B 77.5(9)
N1B C2B C21B C26B 133.1(7)
C3B C2B C21B C26B -105.0(8)
C26B C21B C22B C23B -0.7(11)
C2B C21B C22B C23B 176.9(7)
C21B C22B C23B C24B -0.1(12)
C22B C23B C24B C25B 0.1(13)
C23B C24B C25B C26B 0.8(13)
C24B C25B C26B C21B -1.6(12)
C22B C21B C26B C25B 1.5(11)
C2B C21B C26B C25B -176.1(7)
N2B C4B C41B C45B 10.4(11)
C3B C4B C41B C45B -114.8(10)
N2B C4B C41B O42B -174.1(6)
C3B C4B C41B O42B 60.8(8)
C45B C41B O42B C43B -1.0(8)
C4B C41B O42B C43B -177.6(6)
C41B O42B C43B C44B 1.7(8)
C41B O42B C43B C46B -177.3(7)
O42B C43B C44B C45B -1.7(9)
C46B C43B C44B C45B 177.0(10)
O42B C41B C45B C44B 0.0(9)
C4B C41B C45B C44B 175.8(8)
C43B C44B C45B C41B 1.0(10)
O2B C5B C51B C52B -61.6(10)
N2B C5B C51B C52B 118.8(8)
C2C N1C C1C O1C 4.8(11)
C2C N1C C1C C11C -175.8(6)
C1C N1C C2C C3C -154.9(6)
C1C N1C C2C C21C 79.1(8)
N1C C2C C3C C6C 53.1(8)
C21C C2C C3C C6C 176.1(6)
N1C C2C C3C C4C 178.8(6)
C21C C2C C3C C4C -58.2(8)
C5C N2C C4C C41C -89.3(8)
C5C N2C C4C C3C 147.5(7)
C6C C3C C4C N2C 62.6(8)
C2C C3C C4C N2C -62.9(8)
C6C C3C C4C C41C -59.6(8)
C2C C3C C4C C41C 174.9(6)
C4C N2C C5C O2C -9.8(12)
C4C N2C C5C C51C 170.3(7)
O1C C1C C11C C12C -25.7(11)
N1C C1C C11C C12C 154.9(7)
O1C C1C C11C C16C 153.7(7)
N1C C1C C11C C16C -25.7(10)
C16C C11C C12C C13C -0.1(12)
C1C C11C C12C C13C 179.4(8)
C11C C12C C13C C14C 1.7(14)
C12C C13C C14C C15C -2.6(15)
C13C C14C C15C C16C 1.7(15)
C12C C11C C16C C15C -0.8(12)
C1C C11C C16C C15C 179.8(8)
C14C C15C C16C C11C 0.0(13)
N1C C2C C21C C22C 45.3(9)
C3C C2C C21C C22C -77.6(9)
N1C C2C C21C C26C -132.5(7)
C3C C2C C21C C26C 104.6(8)
C26C C21C C22C C23C 0.4(12)
C2C C21C C22C C23C -177.4(8)
C21C C22C C23C C24C 0.4(13)
C22C C23C C24C C25C 0.2(14)
C23C C24C C25C C26C -1.7(14)
C22C C21C C26C C25C -1.9(12)
C2C C21C C26C C25C 175.9(8)
C24C C25C C26C C21C 2.6(13)
N2C C4C C41C C45C -12.9(11)
C3C C4C C41C C45C 110.4(10)
N2C C4C C41C O42C 172.7(5)
C3C C4C C41C O42C -63.9(7)
C45C C41C O42C C43C 0.3(8)
C4C C41C O42C C43C 176.0(6)
C41C O42C C43C C44C -1.2(8)
C41C O42C C43C C46C 177.8(7)
O42C C43C C44C C45C 1.6(10)
C46C C43C C44C C45C -177.2(10)
O42C C41C C45C C44C 0.7(9)
C4C C41C C45C C44C -173.9(8)
C43C C44C C45C C41C -1.4(10)
O2C C5C C51C C52C 75.4(12)
N2C C5C C51C C52C -104.7(11)

_cod_database_fobs_code 2020807
